data_2001558
loop_
_publ_author_name
'Okabe, N.'

_publ_section_title
;
 Structure of 1-phenylsemicarbazide
;
_journal_issue 7
_journal_name_full 'Acta Crystallographica Section C'
_journal_page_first 1402
_journal_page_last 1404
_journal_paper_doi 10.1107/S0108270193000198
_journal_volume 49
_journal_year 1993
_chemical_formula_sum 'C7 H9 N3 O'
_chemical_formula_weight 151.17
_space_group_IT_number 14
_symmetry_cell_setting monoclinic
_symmetry_space_group_name_Hall '-P 2yab'
_symmetry_space_group_name_H-M 'P 1 21/a 1'
_atom_type_scat_source IntTabIV
_cell_angle_alpha 90.
_cell_angle_beta 91.740(10)
_cell_angle_gamma 90.
_cell_formula_units_Z 4
_cell_length_a 9.609(2)
_cell_length_b 5.0870(10)
_cell_length_c 15.923(2)
_cell_measurement_reflns_used 24
_cell_measurement_temperature 296
_cell_measurement_theta_max 44.2
_cell_measurement_theta_min 30.0
_cell_volume 778.0(2)
_diffrn_measurement_device 'Rigaku AFC5R'
_diffrn_measurement_method \w/2\q
_diffrn_radiation_type MoK\a
_diffrn_radiation_wavelength 0.71069
_diffrn_reflns_av_R_equivalents 0.037
_diffrn_reflns_limit_h_max 12
_diffrn_reflns_limit_h_min 0
_diffrn_reflns_limit_k_max 6
_diffrn_reflns_limit_k_min 0
_diffrn_reflns_limit_l_max 19
_diffrn_reflns_limit_l_min -19
_diffrn_reflns_number 2108
_diffrn_reflns_theta_max 27.5
_diffrn_standards_decay_% -0.60
_diffrn_standards_interval_count 150
_diffrn_standards_interval_time 47.25
_diffrn_standards_number 3
_exptl_absorpt_coefficient_mu 0.085
_exptl_absorpt_correction_T_max 1.09
_exptl_absorpt_correction_T_min 0.84
_exptl_absorpt_correction_type 'DIFABS (Walker \& Stuart, 1983)'
_exptl_crystal_colour 'Light orange'
_exptl_crystal_density_diffrn 1.291
_exptl_crystal_density_meas 1.291(2)
_exptl_crystal_description Plate
_exptl_crystal_size_max 0.30
_exptl_crystal_size_mid 0.30
_exptl_crystal_size_min 0.10
_refine_diff_density_max 0.131
_refine_diff_density_min -0.108
_refine_ls_goodness_of_fit_obs 1.96
_refine_ls_hydrogen_treatment 'H atoms not refined'
_refine_ls_number_parameters 100
_refine_ls_number_reflns 764
_refine_ls_R_factor_obs 0.034
_refine_ls_shift/esd_max 0.003
_refine_ls_structure_factor_coef F
_refine_ls_weighting_details 'w = 4F~o~^2^/\s^2^(F~o~^2^)'
_refine_ls_weighting_scheme calc
_refine_ls_wR_factor_obs 0.06
_reflns_number_observed 764
_reflns_number_total 1995
_reflns_observed_criterion I>3\s(I)
_cod_data_source_file oh1004.cif
_cod_data_source_block oh1004a_structure_1_of_1
_cod_depositor_comments
;
The following automatic conversions were performed:

'_refine_ls_weighting_scheme' value 'w = 4F~o~^2^/\s^2^(F~o~^2^)' was
changed to 'calc'. New tag '_refine_ls_weighting_details' was
created. The value of the new tag was set to 'w =
4F~o~^2^/\s^2^(F~o~^2^)'.

Automatic conversion script
Id: cif_fix_values 3143 2015-03-26 13:38:13Z robertas 
;
_cod_original_cell_volume 778.0(3)
_cod_original_formula_sum 'C7 H9 N3 O1'
_cod_database_code 2001558

loop_
_symmetry_equiv_pos_as_xyz
x,y,z
-x+1/2,y+1/2,-z
-x,-y,-z
1/2+x,1/2-y,z

loop_
_atom_site_label
_atom_site_fract_x
_atom_site_fract_y
_atom_site_fract_z
O(1) .8612(2) .0185(5) .0633(2)
N(1) 1.0997(3) .4641(6) .1587(2)
N(2) 1.0353(3) .2313(6) .1312(2)
N(3) .8534(3) .4634(6) .0707(2)
C(1) 1.1257(4) .4803(8) .2467(2)
C(2) 1.2282(4) .6520(10) .2754(3)
C(3) 1.2558(5) .6790(10) .3598(4)
C(4) 1.1826(6) .5400(10) .4174(3)
C(5) 1.0798(6) .3680(10) .3896(3)
C(6) 1.0511(4) .3380(10) .3036(3)
C(7) .9133(3) .2312(8) .0870(2)
H(1') 1.1932 .4812 .1252
H(2) 1.2970 .6994 .2415
H(2') 1.0744 .0385 .1428
H(3) 1.3348 .8547 .3753
H(3'A) .7705 .4690 .0354
H(3'B) .8967 .6108 .0994
H(4) 1.2273 .5402 .4776
H(5) 1.0076 .2652 .4396
H(6) .9679 .2153 .2891

loop_
_geom_angle_atom_site_label_1
_geom_angle_atom_site_label_2
_geom_angle_atom_site_label_3
_geom_angle
_geom_angle_publ_flag
N(2) N(1) C(1) 114.9(3) yes
N(1) N(2) C(7) 122.2(3) yes
N(1) C(1) C(2) 117.8(4) yes
N(1) C(1) C(6) 122.6(4) yes
C(2) C(1) C(6) 119.6(4) yes
C(1) C(2) C(3) 120.2(4) yes
C(2) C(3) C(4) 121.1(5) yes
C(3) C(4) C(5) 119.3(5) yes
C(4) C(5) C(6) 120.0(5) yes
C(1) C(6) C(5) 119.7(4) yes
O(1) C(7) N(2) 119.5(4) yes
O(1) C(7) N(3) 122.8(3) yes
N(2) C(7) N(3) 117.6(3) yes

loop_
_geom_bond_atom_site_label_1
_geom_bond_atom_site_label_2
_geom_bond_distance
_geom_bond_publ_flag
O(1) C(7) 1.264(4) yes
N(1) N(2) 1.400(4) yes
N(1) C(1) 1.419(5) yes
N(2) C(7) 1.349(4) yes
N(3) C(7) 1.336(4) yes
C(1) C(2) 1.384(5) yes
C(1) C(6) 1.378(6) yes
C(2) C(3) 1.368(6) yes
C(3) C(4) 1.369(7) yes
C(4) C(5) 1.383(7) yes
C(5) C(6) 1.397(7) yes
N(1) O(1) 2.976(4) yes
N(3) O(1) 2.827(4) yes
N(3) O(1) 2.935(4) yes

loop_
_geom_contact_atom_site_label_1
_geom_contact_atom_site_label_2
_geom_contact_distance
_geom_contact_site_symmetry_1
_geom_contact_site_symmetry_2
_geom_contact_publ_flag
N(1) O(1) 2.976(4) . 4_555 yes
N(3) O(1) 2.827(4) . ._565 yes
N(3) O(1) 2.935(4) . 4_665 yes
